data_4068522
loop_
_publ_author_name
'Dietrich, H. Martin'
'Ziller, Joseph W.'
'Anwander, Reiner'
'Evans, William J.'

_publ_section_title
;
 Reactivity of (C5Me5)2UMe2and (C5Me5)2UMeCl toward Group 13 Alkyls
;
_journal_issue 4
_journal_name_full Organometallics
_journal_page_first 1173
_journal_paper_doi 10.1021/om800914w
_journal_volume 28
_journal_year 2009
_chemical_formula_sum 'C21 H33 Cl U'
_chemical_formula_weight 558.95
_chemical_name_systematic
; 
 ? 
;
_space_group_IT_number 4
_symmetry_cell_setting monoclinic
_symmetry_space_group_name_Hall 'P 2yb'
_symmetry_space_group_name_H-M 'P 1 21 1'
_atom_sites_solution_hydrogens geom
_atom_sites_solution_primary direct
_atom_sites_solution_secondary difmap
_audit_creation_method SHELXTL
_cell_angle_alpha 90.00
_cell_angle_beta 116.735(3)
_cell_angle_gamma 90.00
_cell_formula_units_Z 2
_cell_length_a 8.1602(13)
_cell_length_b 17.039(3)
_cell_length_c 8.3283(13)
_cell_measurement_temperature 163(2)
_cell_volume 1034.2(3)
_computing_cell_refinement 'Bruker SMART/SAINT'
_computing_data_collection 'Bruker SMART'
_computing_data_reduction 'Bruker SAINT'
_computing_molecular_graphics 'Bruker SHELXTL'
_computing_publication_material 'Bruker SHELXTL'
_computing_structure_refinement 'Bruker SHELXTL'
_computing_structure_solution 'Bruker SHELXTL'
_diffrn_ambient_temperature 163(2)
_diffrn_measured_fraction_theta_full 1.000
_diffrn_measured_fraction_theta_max 1.000
_diffrn_measurement_device_type 'Bruker SMART1K CCD'
_diffrn_measurement_method 'phi and omega'
_diffrn_radiation_monochromator graphite
_diffrn_radiation_source 'normal-focus sealed tube'
_diffrn_radiation_type MoK\a
_diffrn_radiation_wavelength 0.71073
_diffrn_reflns_av_R_equivalents 0.0226
_diffrn_reflns_av_sigmaI/netI 0.0355
_diffrn_reflns_limit_h_max 7
_diffrn_reflns_limit_h_min -10
_diffrn_reflns_limit_k_max 21
_diffrn_reflns_limit_k_min -21
_diffrn_reflns_limit_l_max 10
_diffrn_reflns_limit_l_min -10
_diffrn_reflns_number 7680
_diffrn_reflns_theta_full 27.10
_diffrn_reflns_theta_max 27.10
_diffrn_reflns_theta_min 2.39
_diffrn_standards_decay_% '< 1.0'
_exptl_absorpt_coefficient_mu 7.976
_exptl_absorpt_correction_T_max 0.6052
_exptl_absorpt_correction_T_min 0.2613
_exptl_absorpt_correction_type multi-scan
_exptl_absorpt_process_details 'Bruker SADABS'
_exptl_crystal_colour red
_exptl_crystal_density_diffrn 1.795
_exptl_crystal_density_meas ?
_exptl_crystal_density_method 'not measured'
_exptl_crystal_description irregular
_exptl_crystal_F_000 536
_exptl_crystal_size_max 0.23
_exptl_crystal_size_mid 0.10
_exptl_crystal_size_min 0.07
_refine_diff_density_max 0.964
_refine_diff_density_min -0.587
_refine_diff_density_rms 0.138
_refine_ls_abs_structure_details 'Flack H D (1983), Acta Cryst. A39, 876-881'
_refine_ls_abs_structure_Flack 0.514(14)
_refine_ls_extinction_method none
_refine_ls_goodness_of_fit_ref 1.070
_refine_ls_hydrogen_treatment constr
_refine_ls_matrix_type full
_refine_ls_number_parameters 129
_refine_ls_number_reflns 4425
_refine_ls_number_restraints 1
_refine_ls_restrained_S_all 1.069
_refine_ls_R_factor_all 0.0338
_refine_ls_R_factor_gt 0.0286
_refine_ls_shift/su_max 0.001
_refine_ls_shift/su_mean 0.000
_refine_ls_structure_factor_coef Fsqd
_refine_ls_weighting_details 'calc w=1/[\s^2^(Fo^2^)+(0.0251P)^2^+4.8682P] where P=(Fo^2^+2Fc^2^)/3'
_refine_ls_weighting_scheme calc
_refine_ls_wR_factor_gt 0.0680
_refine_ls_wR_factor_ref 0.0719
_reflns_number_gt 4068
_reflns_number_total 4425
_reflns_threshold_expression >2sigma(I)
_cod_data_source_file om800914w_si_005.cif
_cod_data_source_block hmd4
_cod_depositor_comments
;
The following automatic conversions were performed:

'_symmetry_cell_setting' value 'Monoclinic' changed to 'monoclinic'
according to /home/saulius/struct/CIF-dictionaries/cif_core.dic
dictionary named 'cif_core.dic' version 2.4.2 from 2011-04-26.

Automatic conversion script
Id: cif_fix_values 1715 2011-07-08 13:25:40Z adriana 

The following automatic conversions were performed:

'_exptl_crystal_density_meas' value 'n/a' was changed to '?' - the
value is perceived as not measured.

Automatic conversion script
Id: cif_fix_values 3008 2015-01-20 13:52:24Z robertas 
;
_cod_original_sg_symbol_H-M P2(1)
_cod_database_code 4068522

loop_
_symmetry_equiv_pos_as_xyz
'x, y, z'
'-x, y+1/2, -z'

loop_
_atom_site_label
_atom_site_type_symbol
_atom_site_fract_x
_atom_site_fract_y
_atom_site_fract_z
_atom_site_U_iso_or_equiv
_atom_site_adp_type
_atom_site_occupancy
_atom_site_symmetry_multiplicity
_atom_site_calc_flag
_atom_site_refinement_flags
_atom_site_disorder_assembly
_atom_site_disorder_group
U1 U 0.82091(3) 1.00515(5) 0.89859(3) 0.02115(7) Uani 1 1 d . . .
Cl1 Cl 0.7175(6) 1.0061(8) 1.1616(5) 0.0302(10) Uani 0.50 1 d P A 1
C21 C 0.531(2) 0.9968(18) 0.653(3) 0.032(6) Uiso 0.50 1 d P A 1
H21A H 0.4622 1.0452 0.6446 0.048 Uiso 0.50 1 calc PR A 1
H21B H 0.4641 0.9520 0.6698 0.048 Uiso 0.50 1 calc PR A 1
H21C H 0.5434 0.9896 0.5429 0.048 Uiso 0.50 1 calc PR A 1
Cl2 Cl 0.4756(6) 1.0063(9) 0.6465(5) 0.0312(8) Uani 0.50 1 d P A 2
C22 C 0.763(2) 1.003(3) 1.151(2) 0.021(4) Uiso 0.50 1 d P A 2
H22A H 0.7241 1.0552 1.1686 0.031 Uiso 0.50 1 calc PR A 2
H22B H 0.8754 0.9880 1.2572 0.031 Uiso 0.50 1 calc PR A 2
H22C H 0.6662 0.9648 1.1309 0.031 Uiso 0.50 1 calc PR A 2
C1 C 0.9913(10) 1.1384(4) 1.0621(10) 0.0220(14) Uiso 1 1 d . A .
C2 C 1.0957(10) 1.1067(4) 0.9822(10) 0.0237(14) Uiso 1 1 d . A .
C3 C 0.9962(13) 1.1137(6) 0.7993(13) 0.025(2) Uiso 1 1 d . A .
C4 C 0.8279(18) 1.1445(8) 0.7554(17) 0.034(4) Uiso 1 1 d . A .
C5 C 0.8137(12) 1.1612(5) 0.9172(13) 0.0291(17) Uiso 1 1 d . A .
C6 C 1.0544(13) 1.1508(6) 1.2595(12) 0.042(2) Uiso 1 1 d . . .
H6A H 1.1505 1.1910 1.3038 0.063 Uiso 1 1 calc R A .
H6B H 1.1035 1.1014 1.3239 0.063 Uiso 1 1 calc R . .
H6C H 0.9506 1.1679 1.2798 0.063 Uiso 1 1 calc R . .
C7 C 1.2955(12) 1.0845(5) 1.0842(12) 0.0368(18) Uiso 1 1 d . . .
H7A H 1.3719 1.1311 1.1011 0.055 Uiso 1 1 calc R A .
H7B H 1.3254 1.0449 1.0161 0.055 Uiso 1 1 calc R . .
H7C H 1.3191 1.0630 1.2018 0.055 Uiso 1 1 calc R . .
C8 C 1.0643(12) 1.0958(5) 0.6579(11) 0.0342(18) Uiso 1 1 d . . .
H8A H 1.0923 1.1451 0.6149 0.051 Uiso 1 1 calc R A .
H8B H 0.9686 1.0675 0.5567 0.051 Uiso 1 1 calc R . .
H8C H 1.1752 1.0634 0.7123 0.051 Uiso 1 1 calc R . .
C9 C 0.6780(13) 1.1684(6) 0.5683(13) 0.044(2) Uiso 1 1 d . . .
H9A H 0.7121 1.2180 0.5320 0.066 Uiso 1 1 calc R A .
H9B H 0.5609 1.1748 0.5730 0.066 Uiso 1 1 calc R . .
H9C H 0.6657 1.1275 0.4808 0.066 Uiso 1 1 calc R . .
C10 C 0.6642(14) 1.1975(6) 0.9472(14) 0.049(2) Uiso 1 1 d . . .
H10A H 0.6810 1.2545 0.9574 0.073 Uiso 1 1 calc R A .
H10B H 0.6675 1.1767 1.0583 0.073 Uiso 1 1 calc R . .
H10C H 0.5455 1.1851 0.8457 0.073 Uiso 1 1 calc R . .
C11 C 0.8833(11) 0.8502(4) 1.0149(11) 0.0230(14) Uiso 1 1 d . A .
C12 C 1.0500(11) 0.8756(5) 1.0187(10) 0.0250(15) Uiso 1 1 d . A .
C13 C 1.0105(14) 0.8853(6) 0.8347(14) 0.029(2) Uiso 1 1 d . A .
C14 C 0.8198(14) 0.8655(7) 0.7304(13) 0.018(2) Uiso 1 1 d . A .
C15 C 0.7456(12) 0.8450(5) 0.8432(11) 0.0272(16) Uiso 1 1 d . A .
C16 C 0.8653(13) 0.8204(5) 1.1823(12) 0.040(2) Uiso 1 1 d . . .
H16A H 0.8931 0.7641 1.1984 0.060 Uiso 1 1 calc R A .
H16B H 0.7398 0.8293 1.1651 0.060 Uiso 1 1 calc R . .
H16C H 0.9516 0.8489 1.2891 0.060 Uiso 1 1 calc R . .
C17 C 1.2287(13) 0.8843(6) 1.1846(12) 0.040(2) Uiso 1 1 d . . .
H17A H 1.2811 0.8322 1.2280 0.061 Uiso 1 1 calc R A .
H17B H 1.2079 0.9112 1.2778 0.061 Uiso 1 1 calc R . .
H17C H 1.3140 0.9150 1.1564 0.061 Uiso 1 1 calc R . .
C18 C 1.1469(13) 0.8976(6) 0.7617(13) 0.041(2) Uiso 1 1 d . . .
H18A H 1.1758 0.8470 0.7246 0.062 Uiso 1 1 calc R A .
H18B H 1.2592 0.9208 0.8552 0.062 Uiso 1 1 calc R . .
H18C H 1.0944 0.9329 0.6579 0.062 Uiso 1 1 calc R . .
C19 C 0.7296(11) 0.8622(5) 0.5265(11) 0.0309(17) Uiso 1 1 d . . .
H19A H 0.7309 0.8081 0.4874 0.046 Uiso 1 1 calc R A .
H19B H 0.7973 0.8959 0.4816 0.046 Uiso 1 1 calc R . .
H19C H 0.6026 0.8806 0.4788 0.046 Uiso 1 1 calc R . .
C20 C 0.5559(11) 0.8154(5) 0.7869(11) 0.0336(18) Uiso 1 1 d . . .
H20A H 0.5574 0.7579 0.7914 0.050 Uiso 1 1 calc R A .
H20B H 0.4763 0.8328 0.6639 0.050 Uiso 1 1 calc R . .
H20C H 0.5092 0.8361 0.8682 0.050 Uiso 1 1 calc R . .

loop_
_atom_site_aniso_label
_atom_site_aniso_U_11
_atom_site_aniso_U_22
_atom_site_aniso_U_33
_atom_site_aniso_U_23
_atom_site_aniso_U_13
_atom_site_aniso_U_12
U1 0.01729(10) 0.02069(10) 0.02607(10) 0.0004(3) 0.01030(8) 0.0002(3)
Cl1 0.0377(19) 0.028(2) 0.0388(19) 0.012(5) 0.0291(18) 0.000(6)
Cl2 0.0172(16) 0.040(2) 0.0293(17) 0.007(5) 0.0040(14) 0.004(5)

loop_
_atom_type_symbol
_atom_type_description
_atom_type_scat_dispersion_real
_atom_type_scat_dispersion_imag
_atom_type_scat_source
C C 0.0033 0.0016 'International Tables Vol C Tables 4.2.6.8 and 6.1.1.4'
H H 0.0000 0.0000 'International Tables Vol C Tables 4.2.6.8 and 6.1.1.4'
Cl Cl 0.1484 0.1585 'International Tables Vol C Tables 4.2.6.8 and 6.1.1.4'
U U -9.6767 9.6646 'International Tables Vol C Tables 4.2.6.8 and 6.1.1.4'

loop_
_geom_angle_atom_site_label_1
_geom_angle_atom_site_label_2
_geom_angle_atom_site_label_3
_geom_angle
Cnt1 U1 Cl1 105.5
Cnt1 U1 Cl2 107.3
Cnt1 U1 C21 109.0
Cnt1 U1 C22 104.7
Cnt2 U1 Cl1 102.6
Cnt2 U1 Cl2 100.5
Cnt2 U1 C21 95.2
Cnt2 U1 C22 100.2
Cnt1 U1 Cnt2 139.2
C21 U1 C22 104.4(6)
C21 U1 Cl2 7.6(7)
C22 U1 Cl2 98.0(4)
C21 U1 C2 132.2(7)
C22 U1 C2 105.1(10)
Cl2 U1 C2 132.2(3)
C21 U1 C5 94.1(8)
C22 U1 C5 86.9(14)
Cl2 U1 C5 89.7(4)
C2 U1 C5 51.3(2)
C21 U1 C4 83.2(7)
C22 U1 C4 117.8(14)
Cl2 U1 C4 82.4(4)
C2 U1 C4 49.8(3)
C5 U1 C4 31.1(3)
C21 U1 Cl1 98.4(5)
C22 U1 Cl1 6.2(5)
Cl2 U1 Cl1 91.94(13)
C2 U1 Cl1 108.7(3)
C5 U1 Cl1 85.6(4)
C4 U1 Cl1 116.0(4)
C21 U1 C3 104.2(6)
C22 U1 C3 129.4(12)
Cl2 U1 C3 106.0(3)
C2 U1 C3 29.7(2)
C5 U1 C3 50.2(3)
C4 U1 C3 29.4(4)
Cl1 U1 C3 130.9(4)
C21 U1 C1 125.8(8)
C22 U1 C1 80.0(12)
Cl2 U1 C1 121.2(4)
C2 U1 C1 30.4(2)
C5 U1 C1 31.7(2)
C4 U1 C1 50.6(3)
Cl1 U1 C1 82.1(3)
C3 U1 C1 49.4(3)
C21 U1 C13 102.9(7)
C22 U1 C13 121.1(12)
Cl2 U1 C13 110.0(3)
C2 U1 C13 93.0(3)
C5 U1 C13 141.2(3)
C4 U1 C13 116.5(4)
Cl1 U1 C13 125.0(4)
C3 U1 C13 91.6(2)
C1 U1 C13 121.1(3)
C21 U1 C14 74.5(7)
C22 U1 C14 118.9(14)
Cl2 U1 C14 81.1(4)
C2 U1 C14 120.2(3)
C5 U1 C14 153.5(3)
C4 U1 C14 122.4(2)
Cl1 U1 C14 119.3(4)
C3 U1 C14 108.6(3)
C1 U1 C14 150.2(3)
C13 U1 C14 30.3(3)
C21 U1 C12 121.4(8)
C22 U1 C12 92.2(11)
Cl2 U1 C12 126.5(4)
C2 U1 C12 94.1(3)
C5 U1 C12 143.3(3)
C4 U1 C12 136.3(4)
Cl1 U1 C12 96.9(3)
C3 U1 C12 107.0(3)
C1 U1 C12 112.2(2)
C13 U1 C12 29.9(3)
C14 U1 C12 49.0(3)
C21 U1 C11 101.6(7)
C22 U1 C11 75.7(14)
Cl2 U1 C11 104.2(4)
C2 U1 C11 121.7(2)
C5 U1 C11 158.9(3)
C4 U1 C11 164.4(3)
Cl1 U1 C11 78.3(3)
C3 U1 C11 136.2(3)
C1 U1 C11 130.8(2)
C13 U1 C11 48.1(3)
C14 U1 C11 46.8(3)
C12 U1 C11 29.5(2)
C21 U1 C15 74.6(8)
C22 U1 C15 90.8(13)
Cl2 U1 C15 78.4(4)
C2 U1 C15 140.8(2)
C5 U1 C15 167.5(3)
C4 U1 C15 147.5(3)
Cl1 U1 C15 90.8(3)
C3 U1 C15 137.0(3)
C1 U1 C15 159.1(2)
C13 U1 C15 49.0(3)
C14 U1 C15 28.6(3)
C12 U1 C15 49.0(2)
C11 U1 C15 28.4(2)
C2 C1 C5 107.4(6)
C2 C1 C6 126.3(7)
C5 C1 C6 126.3(8)
C2 C1 U1 73.8(4)
C5 C1 U1 73.2(4)
C6 C1 U1 121.2(5)
C3 C2 C1 108.1(7)
C3 C2 C7 126.7(7)
C1 C2 C7 124.2(7)
C3 C2 U1 76.0(5)
C1 C2 U1 75.8(4)
C7 C2 U1 123.6(5)
C4 C3 C2 110.8(9)
C4 C3 C8 122.6(9)
C2 C3 C8 126.5(8)
C4 C3 U1 74.6(7)
C2 C3 U1 74.3(5)
C8 C3 U1 121.6(6)
C3 C4 C5 108.9(10)
C3 C4 C9 128.4(11)
C5 C4 C9 122.4(11)
C3 C4 U1 76.0(7)
C5 C4 U1 74.3(6)
C9 C4 U1 121.3(8)
C4 C5 C1 104.7(8)
C4 C5 C10 131.4(10)
C1 C5 C10 123.8(8)
C4 C5 U1 74.5(7)
C1 C5 U1 75.1(4)
C10 C5 U1 117.8(6)
C15 C11 C12 111.9(7)
C15 C11 C16 123.6(7)
C12 C11 C16 124.0(7)
C15 C11 U1 76.2(4)
C12 C11 U1 75.0(4)
C16 C11 U1 123.2(5)
C11 C12 C13 105.1(7)
C11 C12 C17 125.3(8)
C13 C12 C17 129.4(8)
C11 C12 U1 75.5(4)
C13 C12 U1 74.4(5)
C17 C12 U1 118.2(5)
C12 C13 C14 106.3(8)
C12 C13 C18 126.8(9)
C14 C13 C18 125.8(9)
C12 C13 U1 75.7(5)
C14 C13 U1 75.0(6)
C18 C13 U1 123.9(7)
C15 C14 C13 109.7(9)
C15 C14 C19 128.0(9)
C13 C14 C19 122.1(9)
C15 C14 U1 76.9(6)
C13 C14 U1 74.7(6)
C19 C14 U1 119.2(7)
C11 C15 C14 107.0(8)
C11 C15 C20 126.9(7)
C14 C15 C20 125.9(8)
C11 C15 U1 75.4(4)
C14 C15 U1 74.5(6)
C20 C15 U1 120.2(5)

loop_
_geom_bond_atom_site_label_1
_geom_bond_atom_site_label_2
_geom_bond_distance
U1 Cnt1 2.393
U1 Cnt2 2.501
U1 C21 2.335(18)
U1 C22 2.348(15)
U1 Cl2 2.650(4)
U1 C2 2.665(7)
U1 C5 2.666(8)
U1 C4 2.669(14)
U1 Cl1 2.679(4)
U1 C3 2.686(10)
U1 C1 2.690(7)
U1 C13 2.755(10)
U1 C14 2.759(11)
U1 C12 2.773(8)
U1 C11 2.779(7)
U1 C15 2.789(8)
C1 C2 1.404(10)
C1 C5 1.461(11)
C1 C6 1.500(11)
C2 C3 1.371(11)
C2 C7 1.509(11)
C3 C4 1.358(17)
C3 C8 1.542(12)
C4 C5 1.432(15)
C4 C9 1.541(15)
C5 C10 1.486(13)
C11 C15 1.367(11)
C11 C12 1.415(11)
C11 C16 1.552(11)
C12 C13 1.426(13)
C12 C17 1.498(12)
C13 C14 1.441(15)
C13 C18 1.503(14)
C14 C15 1.371(12)
C14 C19 1.518(12)
C15 C20 1.489(12)
